data_7160264
loop_
_publ_author_name
'Meng, Lingduan'
'Liu, Jingjing'
'Sun, Zeying'
'Hou, Yangdong'
'Huang, Qingyun'
'Tang, Pingping'

_publ_section_title
;
 Forging the tricyclic core framework of euphordraculoate B via a
 Barbier-type allyl addition
;
_journal_name_full 'Organic &amp; Biomolecular Chemistry'
_journal_paper_doi 10.1039/D4OB01743A
_journal_year 2025
_chemical_absolute_configuration ad
_chemical_formula_moiety 'C37 H50 O4 Si'
_chemical_formula_sum 'C37 H50 O4 Si'
_chemical_formula_weight 586.86
_space_group_crystal_system monoclinic
_space_group_IT_number 4
_space_group_name_Hall 'P 2yb'
_space_group_name_H-M_alt 'P 1 21 1'
_atom_sites_solution_hydrogens mixed
_atom_sites_solution_primary dual
_audit_creation_date 2023-10-11
_audit_creation_method
;
Olex2 1.2
(compiled 2018.05.29 svn.r3508 for OlexSys, GUI svn.r5506)
;
_audit_update_record
;
2024-05-09 deposited with the CCDC.	2024-11-25 downloaded from the CCDC.
;
_cell_angle_alpha 90
_cell_angle_beta 93.6459(10)
_cell_angle_gamma 90
_cell_formula_units_Z 2
_cell_length_a 10.62167(13)
_cell_length_b 10.50225(11)
_cell_length_c 15.14865(15)
_cell_measurement_reflns_used 19166
_cell_measurement_temperature 113.15
_cell_measurement_theta_max 31.7270
_cell_measurement_theta_min 1.9090
_cell_volume 1686.43(3)
_computing_cell_refinement 'CrysAlisPro 1.171.39.46e (Rigaku OD, 2018)'
_computing_data_collection 'CrysAlisPro 1.171.39.46e (Rigaku OD, 2018)'
_computing_data_reduction 'CrysAlisPro 1.171.39.46e (Rigaku OD, 2018)'
_computing_molecular_graphics 'Olex2 (Dolomanov et al., 2009)'
_computing_publication_material 'Olex2 (Dolomanov et al., 2009)'
_computing_structure_refinement 'ShelXL (Sheldrick, 2015)'
_computing_structure_solution 'ShelXT (Sheldrick, 2015)'
_diffrn_ambient_temperature 113.15
_diffrn_detector 'CCD plate'
_diffrn_measured_fraction_theta_full 0.999
_diffrn_measured_fraction_theta_max 1.000
_diffrn_measurement_details
;
List of Runs (angles in degrees, time in seconds):

  # Type    Start    End  Width  t~exp~   \w     \q     \k     \f   Frames
#--------------------------------------------------------------------------
  1  \w    -41.00  73.00   1.00    5.00    --  -16.40  34.00  32.00  114
  2  \w   -106.00   8.00   1.00    5.00    --  -16.40 -34.00-125.00  114
  3  \w   -106.00   8.00   1.00    5.00    --  -16.40 -38.00 120.00  114
  4  \w    -30.00  40.00   1.00    5.00    --  -16.40  38.00 150.00   70
  5  \w    -42.00  73.00   1.00    5.00    --  -16.40  57.00  90.00  115
  6  \w    -93.00   7.00   1.00    5.00    --  -16.40 -38.00  30.00  100
  7  \w    -41.00  72.00   1.00    5.00    --  -16.40  38.00-180.00  113
;
_diffrn_measurement_device 'four-circle diffractometer'
_diffrn_measurement_device_type 'XtaLAB AFC12 (RCD3): Kappa single'
_diffrn_measurement_method '\w scans'
_diffrn_orient_matrix_type 'CrysAlisPro convention (1999,Acta A55,543-557)'
_diffrn_orient_matrix_UB_11 0.0618470000
_diffrn_orient_matrix_UB_12 -0.0204714000
_diffrn_orient_matrix_UB_13 0.0136344000
_diffrn_orient_matrix_UB_21 0.0219818000
_diffrn_orient_matrix_UB_22 0.0216123000
_diffrn_orient_matrix_UB_23 -0.0406215000
_diffrn_orient_matrix_UB_31 0.0130517000
_diffrn_orient_matrix_UB_32 0.0606294000
_diffrn_orient_matrix_UB_33 0.0190876000
_diffrn_radiation_monochromator mirror
_diffrn_radiation_probe x-ray
_diffrn_radiation_type MoK\a
_diffrn_radiation_wavelength 0.71073
_diffrn_reflns_av_R_equivalents 0.0623
_diffrn_reflns_av_unetI/netI 0.0438
_diffrn_reflns_Laue_measured_fraction_full 0.999
_diffrn_reflns_Laue_measured_fraction_max 1.000
_diffrn_reflns_limit_h_max 14
_diffrn_reflns_limit_h_min -14
_diffrn_reflns_limit_k_max 14
_diffrn_reflns_limit_k_min -14
_diffrn_reflns_limit_l_max 20
_diffrn_reflns_limit_l_min -21
_diffrn_reflns_number 38186
_diffrn_reflns_point_group_measured_fraction_full 1.000
_diffrn_reflns_point_group_measured_fraction_max 1.000
_diffrn_reflns_theta_full 25.242
_diffrn_reflns_theta_max 29.575
_diffrn_reflns_theta_min 1.921
_diffrn_source 'Rotating-anode X-ray tube'
_diffrn_source_type 'Rigaku (Mo) X-ray Source'
_exptl_absorpt_coefficient_mu 0.106
_exptl_absorpt_correction_T_max 1.00000
_exptl_absorpt_correction_T_min 0.55271
_exptl_absorpt_correction_type multi-scan
_exptl_absorpt_process_details
;
CrysAlisPro 1.171.39.46e (Rigaku Oxford Diffraction, 2018)
Empirical absorption correction using spherical harmonics,
 implemented in SCALE3 ABSPACK scaling algorithm.
;
_exptl_crystal_colour colourless
_exptl_crystal_colour_primary colourless
_exptl_crystal_density_diffrn 1.156
_exptl_crystal_description plate
_exptl_crystal_F_000 636
_exptl_crystal_size_max 0.28
_exptl_crystal_size_mid 0.26
_exptl_crystal_size_min 0.14
_refine_diff_density_max 0.415
_refine_diff_density_min -0.249
_refine_diff_density_rms 0.050
_refine_ls_abs_structure_details
;
 Flack x determined using 3929 quotients [(I+)-(I-)]/[(I+)+(I-)]
 (Parsons, Flack and Wagner, Acta Cryst. B69 (2013) 249-259).
;
_refine_ls_abs_structure_Flack 0.06(5)
_refine_ls_extinction_method none
_refine_ls_goodness_of_fit_ref 1.068
_refine_ls_hydrogen_treatment mixed
_refine_ls_matrix_type full
_refine_ls_number_parameters 395
_refine_ls_number_reflns 9443
_refine_ls_number_restraints 3
_refine_ls_restrained_S_all 1.068
_refine_ls_R_factor_all 0.0464
_refine_ls_R_factor_gt 0.0447
_refine_ls_shift/su_max 0.001
_refine_ls_shift/su_mean 0.000
_refine_ls_structure_factor_coef Fsqd
_refine_ls_weighting_details 'w=1/[\s^2^(Fo^2^)+(0.0625P)^2^+0.1546P] where P=(Fo^2^+2Fc^2^)/3'
_refine_ls_weighting_scheme calc
_refine_ls_wR_factor_gt 0.1083
_refine_ls_wR_factor_ref 0.1097
_reflns_Friedel_coverage 0.903
_reflns_Friedel_fraction_full 1.000
_reflns_Friedel_fraction_max 1.000
_reflns_number_gt 9105
_reflns_number_total 9443
_reflns_threshold_expression 'I > 2\s(I)'
_cod_data_source_file d4ob01743a2.cif
_cod_data_source_block r20231011b
_cod_database_code 7160264
_shelx_shelxl_version_number 2018/3
_chemical_oxdiff_formula C37H50O4Si1
_shelx_space_group_comment
;
The symmetry employed for this shelxl refinement is uniquely defined
by the following loop, which should always be used as a source of
symmetry information in preference to the above space-group names.
They are only intended as comments.
;
_shelx_estimated_absorpt_t_max 0.985
_shelx_estimated_absorpt_t_min 0.971
_reflns_odcompleteness_completeness 99.96
_reflns_odcompleteness_iscentric 1
_reflns_odcompleteness_theta 29.51
_olex2_refinement_description
;
1. Fixed Uiso
 At 1.2 times of:
  All C(H) groups, All C(H,H) groups
 At 1.5 times of:
  All C(H,H,H) groups
2. Restrained distances
 O3-H3 = O2-H2
 0.85 with sigma of 0.02
3.a Ternary CH refined with riding coordinates:
 C1(H1), C3(H3A), C4(H4), C5(H5), C6(H6), C8(H8)
3.b Secondary CH2 refined with riding coordinates:
 C2(H2A,H2B), C10(H10A,H10B)
3.c Aromatic/amide H refined with riding coordinates:
 C27(H27), C28(H28), C29(H29), C30(H30), C31(H31), C33(H33), C34(H34),
 C35(H35), C36(H36), C37(H37)
3.d X=CH2 refined with riding coordinates:
 C15(H15A,H15B), C18(H18A,H18B)
3.e Idealised Me refined as rotating group:
 C13(H13A,H13B,H13C), C16(H16A,H16B,H16C), C19(H19A,H19B,H19C), C20(H20A,H20B,
 H20C), C21(H21A,H21B,H21C), C23(H23A,H23B,H23C), C24(H24A,H24B,H24C), C25(H25A,
 H25B,H25C)
;
_olex2_submission_special_instructions 'No special instructions were received'
_oxdiff_exptl_absorpt_empirical_details
;
Empirical correction (ABSPACK) includes:
- Absorption correction using spherical harmonics
- Frame scaling
;
_oxdiff_exptl_absorpt_empirical_full_max 1.471
_oxdiff_exptl_absorpt_empirical_full_min 0.569

loop_
_space_group_symop_operation_xyz
'x, y, z'
'-x, y+1/2, -z'

loop_
_atom_site_label
_atom_site_type_symbol
_atom_site_fract_x
_atom_site_fract_y
_atom_site_fract_z
_atom_site_U_iso_or_equiv
_atom_site_adp_type
_atom_site_occupancy
_atom_site_site_symmetry_order
_atom_site_calc_flag
_atom_site_refinement_flags_posn
_atom_site_refinement_flags_adp
_atom_site_refinement_flags_occupancy
_atom_site_disorder_assembly
_atom_site_disorder_group
Si1 Si -0.75383(5) -0.44772(5) -0.15088(3) 0.01607(12) Uani 1 1 d . . . . .
O1 O -0.65141(13) -0.45017(15) -0.22723(9) 0.0202(3) Uani 1 1 d . . . . .
O2 O -0.57292(14) -0.42903(13) -0.50966(9) 0.0180(3) Uani 1 1 d D . . . .
H2 H -0.622(3) -0.393(3) -0.477(2) 0.042(9) Uiso 1 1 d D . . . .
O3 O -0.29475(15) -0.72255(14) -0.55456(10) 0.0207(3) Uani 1 1 d D . . . .
H3 H -0.230(3) -0.719(4) -0.522(2) 0.050(10) Uiso 1 1 d D . . . .
O4 O -0.21466(16) -0.46919(16) -0.61153(10) 0.0281(3) Uani 1 1 d . . . . .
C1 C -0.68919(18) -0.61111(19) -0.45287(13) 0.0180(4) Uani 1 1 d . . . . .
H1 H -0.675787 -0.702133 -0.435317 0.022 Uiso 1 1 calc R . . . .
C2 C -0.72498(18) -0.5373(2) -0.37034(13) 0.0178(4) Uani 1 1 d . . . . .
H2A H -0.744072 -0.448027 -0.387344 0.021 Uiso 1 1 calc R . . . .
H2B H -0.802667 -0.574993 -0.348631 0.021 Uiso 1 1 calc R . . . .
C3 C -0.62196(18) -0.53787(19) -0.29504(12) 0.0160(3) Uani 1 1 d . . . . .
H3A H -0.615595 -0.625402 -0.269162 0.019 Uiso 1 1 calc R . . . .
C4 C -0.49160(17) -0.49831(18) -0.32483(12) 0.0147(3) Uani 1 1 d . . . . .
H4 H -0.497537 -0.407055 -0.343461 0.018 Uiso 1 1 calc R . . . .
C5 C -0.46096(17) -0.57685(18) -0.40652(12) 0.0143(3) Uani 1 1 d . . . . .
H5 H -0.457739 -0.668852 -0.389507 0.017 Uiso 1 1 calc R . . . .
C6 C -0.33862(18) -0.54348(19) -0.45069(12) 0.0163(3) Uani 1 1 d . . . . .
H6 H -0.337367 -0.448977 -0.458674 0.020 Uiso 1 1 calc R . . . .
C7 C -0.3622(2) -0.60438(18) -0.54505(12) 0.0172(4) Uani 1 1 d . . . . .
C8 C -0.50497(19) -0.63002(18) -0.55931(12) 0.0177(4) Uani 1 1 d . . . . .
H8 H -0.521855 -0.723447 -0.555249 0.021 Uiso 1 1 calc R . . . .
C9 C -0.56370(18) -0.55962(17) -0.48266(12) 0.0148(3) Uani 1 1 d . . . . .
C10 C -0.5418(2) -0.5821(2) -0.65350(13) 0.0241(4) Uani 1 1 d . . . . .
H10A H -0.560301 -0.654673 -0.693998 0.029 Uiso 1 1 calc R . . . .
H10B H -0.617411 -0.526922 -0.653617 0.029 Uiso 1 1 calc R . . . .
C11 C -0.4297(2) -0.5079(2) -0.68166(14) 0.0249(4) Uani 1 1 d . . . . .
C12 C -0.3345(2) -0.51750(19) -0.62036(13) 0.0215(4) Uani 1 1 d . . . . .
C13 C -0.7972(2) -0.6070(2) -0.52487(15) 0.0279(5) Uani 1 1 d . . . . .
H13A H -0.874428 -0.639617 -0.500944 0.042 Uiso 1 1 calc GR . . . .
H13B H -0.775399 -0.659750 -0.575037 0.042 Uiso 1 1 calc GR . . . .
H13C H -0.810688 -0.518929 -0.544686 0.042 Uiso 1 1 calc GR . . . .
C14 C -0.39112(19) -0.5070(2) -0.24914(13) 0.0193(4) Uani 1 1 d . . . . .
C15 C -0.3184(2) -0.4075(2) -0.22717(17) 0.0320(5) Uani 1 1 d . . . . .
H15A H -0.255814 -0.413986 -0.179691 0.038 Uiso 1 1 calc R . . . .
H15B H -0.328908 -0.329811 -0.258955 0.038 Uiso 1 1 calc R . . . .
C16 C -0.3763(2) -0.6304(2) -0.20003(14) 0.0274(5) Uani 1 1 d . . . . .
H16A H -0.450352 -0.644902 -0.165945 0.041 Uiso 1 1 calc GR . . . .
H16B H -0.300434 -0.626935 -0.159741 0.041 Uiso 1 1 calc GR . . . .
H16C H -0.368355 -0.700192 -0.242281 0.041 Uiso 1 1 calc GR . . . .
C17 C -0.2140(2) -0.5809(2) -0.40302(14) 0.0249(4) Uani 1 1 d . . . . .
C18 C -0.1914(3) -0.6971(3) -0.37162(16) 0.0344(5) Uani 1 1 d . . . . .
H18A H -0.110923 -0.717341 -0.344304 0.041 Uiso 1 1 calc R . . . .
H18B H -0.255714 -0.759998 -0.376426 0.041 Uiso 1 1 calc R . . . .
C19 C -0.1142(2) -0.4779(3) -0.39671(19) 0.0396(6) Uani 1 1 d . . . . .
H19A H -0.100212 -0.445900 -0.456067 0.059 Uiso 1 1 calc GR . . . .
H19B H -0.035262 -0.513134 -0.369972 0.059 Uiso 1 1 calc GR . . . .
H19C H -0.142424 -0.407930 -0.359996 0.059 Uiso 1 1 calc GR . . . .
C20 C -0.4433(3) -0.4441(3) -0.77060(15) 0.0393(6) Uani 1 1 d . . . . .
H20A H -0.366156 -0.396641 -0.780745 0.059 Uiso 1 1 calc GR . . . .
H20B H -0.515153 -0.385408 -0.772241 0.059 Uiso 1 1 calc GR . . . .
H20C H -0.457583 -0.508780 -0.816810 0.059 Uiso 1 1 calc GR . . . .
C21 C -0.1728(3) -0.3887(3) -0.67932(19) 0.0386(6) Uani 1 1 d . . . . .
H21A H -0.174920 -0.435804 -0.735249 0.058 Uiso 1 1 calc GR . . . .
H21B H -0.086319 -0.360622 -0.663477 0.058 Uiso 1 1 calc GR . . . .
H21C H -0.228311 -0.314354 -0.685909 0.058 Uiso 1 1 calc GR . . . .
C22 C -0.6663(2) -0.3769(2) -0.04928(13) 0.0217(4) Uani 1 1 d . . . . .
C23 C -0.6403(4) -0.2370(3) -0.0688(2) 0.0511(9) Uani 1 1 d . . . . .
H23A H -0.589391 -0.230914 -0.120404 0.077 Uiso 1 1 calc GR . . . .
H23B H -0.594303 -0.198222 -0.017499 0.077 Uiso 1 1 calc GR . . . .
H23C H -0.720363 -0.192134 -0.081098 0.077 Uiso 1 1 calc GR . . . .
C24 C -0.7447(3) -0.3865(3) 0.03156(16) 0.0417(7) Uani 1 1 d . . . . .
H24A H -0.822444 -0.337032 0.021212 0.063 Uiso 1 1 calc GR . . . .
H24B H -0.695978 -0.352787 0.083505 0.063 Uiso 1 1 calc GR . . . .
H24C H -0.765877 -0.475876 0.041841 0.063 Uiso 1 1 calc GR . . . .
C25 C -0.5389(2) -0.4413(3) -0.02760(16) 0.0388(6) Uani 1 1 d . . . . .
H25A H -0.552555 -0.530109 -0.010820 0.058 Uiso 1 1 calc GR . . . .
H25B H -0.493855 -0.396446 0.021565 0.058 Uiso 1 1 calc GR . . . .
H25C H -0.488749 -0.438577 -0.079669 0.058 Uiso 1 1 calc GR . . . .
C26 C -0.88578(19) -0.33587(19) -0.18531(13) 0.0195(4) Uani 1 1 d . . . . .
C27 C -0.8810(2) -0.2616(2) -0.26173(14) 0.0232(4) Uani 1 1 d . . . . .
H27 H -0.813557 -0.273276 -0.299205 0.028 Uiso 1 1 calc R . . . .
C28 C -0.9733(2) -0.1711(2) -0.28383(17) 0.0293(5) Uani 1 1 d . . . . .
H28 H -0.969843 -0.123667 -0.337039 0.035 Uiso 1 1 calc R . . . .
C29 C -1.0701(2) -0.1497(2) -0.22850(18) 0.0315(5) Uani 1 1 d . . . . .
H29 H -1.132334 -0.086957 -0.243315 0.038 Uiso 1 1 calc R . . . .
C30 C -1.0760(2) -0.2199(2) -0.15179(17) 0.0294(5) Uani 1 1 d . . . . .
H30 H -1.141208 -0.204371 -0.113031 0.035 Uiso 1 1 calc R . . . .
C31 C -0.9860(2) -0.3137(2) -0.13147(15) 0.0251(4) Uani 1 1 d . . . . .
H31 H -0.992679 -0.363883 -0.079800 0.030 Uiso 1 1 calc R . . . .
C32 C -0.8195(2) -0.6110(2) -0.13113(13) 0.0199(4) Uani 1 1 d . . . . .
C33 C -0.9433(2) -0.6425(2) -0.16149(14) 0.0243(4) Uani 1 1 d . . . . .
H33 H -0.994245 -0.580097 -0.191935 0.029 Uiso 1 1 calc R . . . .
C34 C -0.9931(2) -0.7630(2) -0.14797(15) 0.0288(5) Uani 1 1 d . . . . .
H34 H -1.076961 -0.782077 -0.169390 0.035 Uiso 1 1 calc R . . . .
C35 C -0.9209(2) -0.8551(2) -0.10347(15) 0.0290(5) Uani 1 1 d . . . . .
H35 H -0.955138 -0.937089 -0.093878 0.035 Uiso 1 1 calc R . . . .
C36 C -0.7986(2) -0.8272(2) -0.07303(16) 0.0292(5) Uani 1 1 d . . . . .
H36 H -0.748733 -0.890190 -0.042408 0.035 Uiso 1 1 calc R . . . .
C37 C -0.7484(2) -0.7072(2) -0.08708(15) 0.0260(4) Uani 1 1 d . . . . .
H37 H -0.663884 -0.689812 -0.066354 0.031 Uiso 1 1 calc R . . . .

loop_
_atom_site_aniso_label
_atom_site_aniso_U_11
_atom_site_aniso_U_22
_atom_site_aniso_U_33
_atom_site_aniso_U_23
_atom_site_aniso_U_13
_atom_site_aniso_U_12
Si1 0.0160(2) 0.0205(3) 0.0119(2) -0.00166(19) 0.00254(16) -0.0016(2)
O1 0.0206(6) 0.0249(7) 0.0158(6) -0.0042(6) 0.0071(5) -0.0031(6)
O2 0.0244(7) 0.0130(6) 0.0168(6) 0.0010(5) 0.0034(5) 0.0024(5)
O3 0.0256(8) 0.0147(6) 0.0226(7) -0.0012(5) 0.0081(6) 0.0035(6)
O4 0.0340(8) 0.0275(8) 0.0240(7) 0.0050(6) 0.0118(6) -0.0075(7)
C1 0.0172(9) 0.0194(9) 0.0173(8) -0.0028(7) 0.0003(7) -0.0031(7)
C2 0.0160(8) 0.0208(9) 0.0170(8) -0.0010(7) 0.0026(7) -0.0018(7)
C3 0.0168(8) 0.0177(8) 0.0136(8) -0.0003(7) 0.0032(6) -0.0015(7)
C4 0.0155(8) 0.0157(8) 0.0132(8) -0.0006(6) 0.0030(6) -0.0009(7)
C5 0.0150(8) 0.0139(8) 0.0141(8) 0.0004(6) 0.0027(6) -0.0003(6)
C6 0.0171(8) 0.0170(8) 0.0151(8) -0.0020(7) 0.0045(6) 0.0003(7)
C7 0.0233(9) 0.0142(8) 0.0149(8) -0.0009(6) 0.0065(7) 0.0013(7)
C8 0.0236(9) 0.0142(8) 0.0155(8) -0.0022(7) 0.0035(7) -0.0007(7)
C9 0.0191(8) 0.0121(8) 0.0133(8) -0.0006(6) 0.0015(6) -0.0006(7)
C10 0.0325(11) 0.0251(10) 0.0145(8) -0.0031(7) -0.0001(8) 0.0003(9)
C11 0.0400(12) 0.0182(10) 0.0174(9) 0.0004(7) 0.0075(8) 0.0039(9)
C12 0.0329(11) 0.0152(9) 0.0175(9) -0.0007(7) 0.0105(8) -0.0005(8)
C13 0.0220(10) 0.0386(13) 0.0226(10) -0.0070(9) -0.0033(8) -0.0064(9)
C14 0.0175(9) 0.0260(10) 0.0146(8) -0.0001(7) 0.0022(7) 0.0024(8)
C15 0.0276(11) 0.0329(12) 0.0341(12) -0.0023(10) -0.0101(9) -0.0030(9)
C16 0.0280(11) 0.0333(12) 0.0206(10) 0.0087(9) -0.0014(8) 0.0013(9)
C17 0.0190(9) 0.0362(11) 0.0199(9) -0.0052(8) 0.0037(7) 0.0034(8)
C18 0.0325(12) 0.0431(14) 0.0271(11) -0.0013(10) -0.0008(9) 0.0168(11)
C19 0.0210(10) 0.0592(18) 0.0385(13) -0.0036(12) 0.0016(9) -0.0068(11)
C20 0.0624(17) 0.0341(12) 0.0217(10) 0.0091(10) 0.0037(10) 0.0037(13)
C21 0.0458(15) 0.0308(13) 0.0416(14) 0.0139(11) 0.0214(12) -0.0033(11)
C22 0.0221(10) 0.0257(10) 0.0172(9) -0.0048(7) -0.0002(7) -0.0032(8)
C23 0.069(2) 0.0325(14) 0.0480(16) -0.0010(12) -0.0236(15) -0.0198(14)
C24 0.0353(13) 0.071(2) 0.0198(10) -0.0172(12) 0.0061(9) -0.0074(13)
C25 0.0277(11) 0.0585(17) 0.0286(11) -0.0157(13) -0.0093(9) 0.0073(13)
C26 0.0186(9) 0.0213(10) 0.0185(9) -0.0021(7) 0.0012(7) -0.0024(7)
C27 0.0236(10) 0.0243(10) 0.0216(10) -0.0014(8) 0.0017(8) -0.0038(8)
C28 0.0316(12) 0.0241(10) 0.0315(11) 0.0049(9) -0.0029(9) -0.0005(9)
C29 0.0246(11) 0.0238(11) 0.0455(14) -0.0013(10) -0.0038(10) 0.0035(9)
C30 0.0210(10) 0.0311(11) 0.0367(12) -0.0069(10) 0.0059(9) -0.0009(9)
C31 0.0234(10) 0.0280(11) 0.0244(10) -0.0012(8) 0.0056(8) -0.0012(9)
C32 0.0224(9) 0.0237(9) 0.0140(8) -0.0026(7) 0.0057(7) -0.0020(8)
C33 0.0230(10) 0.0304(11) 0.0195(9) 0.0021(8) 0.0024(8) -0.0037(9)
C34 0.0272(11) 0.0361(12) 0.0233(10) -0.0021(9) 0.0041(9) -0.0112(10)
C35 0.0383(13) 0.0261(10) 0.0239(10) -0.0027(9) 0.0128(9) -0.0092(9)
C36 0.0330(12) 0.0246(11) 0.0308(11) 0.0024(9) 0.0082(9) 0.0026(9)
C37 0.0221(10) 0.0276(10) 0.0285(11) 0.0004(9) 0.0034(8) -0.0013(9)

loop_
_atom_type_symbol
_atom_type_description
_atom_type_scat_dispersion_real
_atom_type_scat_dispersion_imag
_atom_type_scat_source
C C 0.0033 0.0016 'International Tables Vol C Tables 4.2.6.8 and 6.1.1.4'
H H 0.0000 0.0000 'International Tables Vol C Tables 4.2.6.8 and 6.1.1.4'
O O 0.0106 0.0060 'International Tables Vol C Tables 4.2.6.8 and 6.1.1.4'
Si Si 0.0817 0.0704 'International Tables Vol C Tables 4.2.6.8 and 6.1.1.4'

loop_
_geom_angle_atom_site_label_1
_geom_angle_atom_site_label_2
_geom_angle_atom_site_label_3
_geom_angle
_geom_angle_site_symmetry_1
_geom_angle_site_symmetry_3
_geom_angle_publ_flag
O1 Si1 C22 105.42(8) . . ?
O1 Si1 C26 109.36(9) . . ?
O1 Si1 C32 111.57(9) . . ?
C26 Si1 C22 107.36(9) . . ?
C26 Si1 C32 109.66(9) . . ?
C32 Si1 C22 113.29(9) . . ?
C3 O1 Si1 134.70(13) . . ?
C9 O2 H2 108(2) . . ?
C7 O3 H3 108(3) . . ?
C12 O4 C21 118.7(2) . . ?
C2 C1 H1 107.7 . . ?
C9 C1 H1 107.7 . . ?
C9 C1 C2 109.02(15) . . ?
C13 C1 H1 107.7 . . ?
C13 C1 C2 110.59(17) . . ?
C13 C1 C9 113.95(17) . . ?
C1 C2 H2A 108.8 . . ?
C1 C2 H2B 108.8 . . ?
H2A C2 H2B 107.7 . . ?
C3 C2 C1 113.70(16) . . ?
C3 C2 H2A 108.8 . . ?
C3 C2 H2B 108.8 . . ?
O1 C3 C2 110.77(16) . . ?
O1 C3 H3A 108.9 . . ?
O1 C3 C4 106.19(15) . . ?
C2 C3 H3A 108.9 . . ?
C2 C3 C4 113.22(15) . . ?
C4 C3 H3A 108.9 . . ?
C3 C4 H4 107.4 . . ?
C5 C4 C3 109.33(15) . . ?
C5 C4 H4 107.4 . . ?
C14 C4 C3 111.36(15) . . ?
C14 C4 H4 107.4 . . ?
C14 C4 C5 113.60(15) . . ?
C4 C5 H5 108.4 . . ?
C4 C5 C6 117.06(15) . . ?
C4 C5 C9 111.19(15) . . ?
C6 C5 H5 108.4 . . ?
C6 C5 C9 102.95(14) . . ?
C9 C5 H5 108.4 . . ?
C5 C6 H6 107.3 . . ?
C5 C6 C7 102.26(15) . . ?
C7 C6 H6 107.3 . . ?
C17 C6 C5 117.95(17) . . ?
C17 C6 H6 107.3 . . ?
C17 C6 C7 114.27(16) . . ?
O3 C7 C6 112.88(16) . . ?
O3 C7 C8 109.00(15) . . ?
O3 C7 C12 108.84(15) . . ?
C8 C7 C6 107.30(15) . . ?
C12 C7 C6 114.54(16) . . ?
C12 C7 C8 103.76(17) . . ?
C7 C8 H8 110.0 . . ?
C9 C8 C7 104.60(15) . . ?
C9 C8 H8 110.0 . . ?
C10 C8 C7 105.24(16) . . ?
C10 C8 H8 110.0 . . ?
C10 C8 C9 116.74(17) . . ?
O2 C9 C1 112.14(16) . . ?
O2 C9 C5 110.91(15) . . ?
O2 C9 C8 105.53(15) . . ?
C1 C9 C5 108.94(15) . . ?
C1 C9 C8 116.99(15) . . ?
C8 C9 C5 101.85(15) . . ?
C8 C10 H10A 110.6 . . ?
C8 C10 H10B 110.6 . . ?
H10A C10 H10B 108.7 . . ?
C11 C10 C8 105.79(18) . . ?
C11 C10 H10A 110.6 . . ?
C11 C10 H10B 110.6 . . ?
C12 C11 C10 109.98(18) . . ?
C12 C11 C20 133.2(2) . . ?
C20 C11 C10 116.8(2) . . ?
O4 C12 C7 112.11(18) . . ?
C11 C12 O4 134.40(19) . . ?
C11 C12 C7 113.45(19) . . ?
C1 C13 H13A 109.5 . . ?
C1 C13 H13B 109.5 . . ?
C1 C13 H13C 109.5 . . ?
H13A C13 H13B 109.5 . . ?
H13A C13 H13C 109.5 . . ?
H13B C13 H13C 109.5 . . ?
C15 C14 C4 120.73(19) . . ?
C15 C14 C16 121.0(2) . . ?
C16 C14 C4 118.27(18) . . ?
C14 C15 H15A 120.0 . . ?
C14 C15 H15B 120.0 . . ?
H15A C15 H15B 120.0 . . ?
C14 C16 H16A 109.5 . . ?
C14 C16 H16B 109.5 . . ?
C14 C16 H16C 109.5 . . ?
H16A C16 H16B 109.5 . . ?
H16A C16 H16C 109.5 . . ?
H16B C16 H16C 109.5 . . ?
C18 C17 C6 122.8(2) . . ?
C18 C17 C19 121.7(2) . . ?
C19 C17 C6 115.5(2) . . ?
C17 C18 H18A 120.0 . . ?
C17 C18 H18B 120.0 . . ?
H18A C18 H18B 120.0 . . ?
C17 C19 H19A 109.5 . . ?
C17 C19 H19B 109.5 . . ?
C17 C19 H19C 109.5 . . ?
H19A C19 H19B 109.5 . . ?
H19A C19 H19C 109.5 . . ?
H19B C19 H19C 109.5 . . ?
C11 C20 H20A 109.5 . . ?
C11 C20 H20B 109.5 . . ?
C11 C20 H20C 109.5 . . ?
H20A C20 H20B 109.5 . . ?
H20A C20 H20C 109.5 . . ?
H20B C20 H20C 109.5 . . ?
O4 C21 H21A 109.5 . . ?
O4 C21 H21B 109.5 . . ?
O4 C21 H21C 109.5 . . ?
H21A C21 H21B 109.5 . . ?
H21A C21 H21C 109.5 . . ?
H21B C21 H21C 109.5 . . ?
C23 C22 Si1 107.77(16) . . ?
C23 C22 C25 107.3(2) . . ?
C24 C22 Si1 111.14(15) . . ?
C24 C22 C23 109.5(2) . . ?
C24 C22 C25 108.6(2) . . ?
C25 C22 Si1 112.42(15) . . ?
C22 C23 H23A 109.5 . . ?
C22 C23 H23B 109.5 . . ?
C22 C23 H23C 109.5 . . ?
H23A C23 H23B 109.5 . . ?
H23A C23 H23C 109.5 . . ?
H23B C23 H23C 109.5 . . ?
C22 C24 H24A 109.5 . . ?
C22 C24 H24B 109.5 . . ?
C22 C24 H24C 109.5 . . ?
H24A C24 H24B 109.5 . . ?
H24A C24 H24C 109.5 . . ?
H24B C24 H24C 109.5 . . ?
C22 C25 H25A 109.5 . . ?
C22 C25 H25B 109.5 . . ?
C22 C25 H25C 109.5 . . ?
H25A C25 H25B 109.5 . . ?
H25A C25 H25C 109.5 . . ?
H25B C25 H25C 109.5 . . ?
C27 C26 Si1 120.86(16) . . ?
C27 C26 C31 117.2(2) . . ?
C31 C26 Si1 121.58(16) . . ?
C26 C27 H27 119.4 . . ?
C28 C27 C26 121.2(2) . . ?
C28 C27 H27 119.4 . . ?
C27 C28 H28 119.9 . . ?
C29 C28 C27 120.2(2) . . ?
C29 C28 H28 119.9 . . ?
C28 C29 H29 120.1 . . ?
C30 C29 C28 119.8(2) . . ?
C30 C29 H29 120.1 . . ?
C29 C30 H30 120.1 . . ?
C29 C30 C31 119.7(2) . . ?
C31 C30 H30 120.1 . . ?
C26 C31 H31 119.2 . . ?
C30 C31 C26 121.7(2) . . ?
C30 C31 H31 119.2 . . ?
C33 C32 Si1 120.74(17) . . ?
C37 C32 Si1 122.49(16) . . ?
C37 C32 C33 116.8(2) . . ?
C32 C33 H33 119.3 . . ?
C34 C33 C32 121.5(2) . . ?
C34 C33 H33 119.3 . . ?
C33 C34 H34 119.9 . . ?
C35 C34 C33 120.2(2) . . ?
C35 C34 H34 119.9 . . ?
C34 C35 H35 120.2 . . ?
C36 C35 C34 119.7(2) . . ?
C36 C35 H35 120.2 . . ?
C35 C36 H36 119.9 . . ?
C35 C36 C37 120.2(2) . . ?
C37 C36 H36 119.9 . . ?
C32 C37 H37 119.2 . . ?
C36 C37 C32 121.7(2) . . ?
C36 C37 H37 119.2 . . ?

loop_
_geom_bond_atom_site_label_1
_geom_bond_atom_site_label_2
_geom_bond_distance
_geom_bond_site_symmetry_2
_geom_bond_publ_flag
Si1 O1 1.6376(14) . ?
Si1 C22 1.898(2) . ?
Si1 C26 1.877(2) . ?
Si1 C32 1.883(2) . ?
O1 C3 1.429(2) . ?
O2 H2 0.83(2) . ?
O2 C9 1.433(2) . ?
O3 H3 0.82(2) . ?
O3 C7 1.445(2) . ?
O4 C12 1.369(3) . ?
O4 C21 1.423(3) . ?
C1 H1 1.0000 . ?
C1 C2 1.539(3) . ?
C1 C9 1.533(3) . ?
C1 C13 1.532(3) . ?
C2 H2A 0.9900 . ?
C2 H2B 0.9900 . ?
C2 C3 1.530(3) . ?
C3 H3A 1.0000 . ?
C3 C4 1.540(3) . ?
C4 H4 1.0000 . ?
C4 C5 1.539(3) . ?
C4 C14 1.519(3) . ?
C5 H5 1.0000 . ?
C5 C6 1.539(3) . ?
C5 C9 1.547(3) . ?
C6 H6 1.0000 . ?
C6 C7 1.571(3) . ?
C6 C17 1.519(3) . ?
C7 C8 1.541(3) . ?
C7 C12 1.505(3) . ?
C8 H8 1.0000 . ?
C8 C9 1.541(3) . ?
C8 C10 1.540(3) . ?
C10 H10A 0.9900 . ?
C10 H10B 0.9900 . ?
C10 C11 1.508(3) . ?
C11 C12 1.333(3) . ?
C11 C20 1.503(3) . ?
C13 H13A 0.9800 . ?
C13 H13B 0.9800 . ?
C13 H13C 0.9800 . ?
C14 C15 1.330(3) . ?
C14 C16 1.498(3) . ?
C15 H15A 0.9500 . ?
C15 H15B 0.9500 . ?
C16 H16A 0.9800 . ?
C16 H16B 0.9800 . ?
C16 H16C 0.9800 . ?
C17 C18 1.325(4) . ?
C17 C19 1.514(4) . ?
C18 H18A 0.9500 . ?
C18 H18B 0.9500 . ?
C19 H19A 0.9800 . ?
C19 H19B 0.9800 . ?
C19 H19C 0.9800 . ?
C20 H20A 0.9800 . ?
C20 H20B 0.9800 . ?
C20 H20C 0.9800 . ?
C21 H21A 0.9800 . ?
C21 H21B 0.9800 . ?
C21 H21C 0.9800 . ?
C22 C23 1.527(4) . ?
C22 C24 1.527(3) . ?
C22 C25 1.530(3) . ?
C23 H23A 0.9800 . ?
C23 H23B 0.9800 . ?
C23 H23C 0.9800 . ?
C24 H24A 0.9800 . ?
C24 H24B 0.9800 . ?
C24 H24C 0.9800 . ?
C25 H25A 0.9800 . ?
C25 H25B 0.9800 . ?
C25 H25C 0.9800 . ?
C26 C27 1.399(3) . ?
C26 C31 1.401(3) . ?
C27 H27 0.9500 . ?
C27 C28 1.391(3) . ?
C28 H28 0.9500 . ?
C28 C29 1.386(4) . ?
C29 H29 0.9500 . ?
C29 C30 1.381(4) . ?
C30 H30 0.9500 . ?
C30 C31 1.394(3) . ?
C31 H31 0.9500 . ?
C32 C33 1.405(3) . ?
C32 C37 1.404(3) . ?
C33 H33 0.9500 . ?
C33 C34 1.392(3) . ?
C34 H34 0.9500 . ?
C34 C35 1.383(4) . ?
C35 H35 0.9500 . ?
C35 C36 1.381(4) . ?
C36 H36 0.9500 . ?
C36 C37 1.390(3) . ?
C37 H37 0.9500 . ?

loop_
_geom_torsion_atom_site_label_1
_geom_torsion_atom_site_label_2
_geom_torsion_atom_site_label_3
_geom_torsion_atom_site_label_4
_geom_torsion
_geom_torsion_site_symmetry_1
_geom_torsion_site_symmetry_2
_geom_torsion_site_symmetry_3
_geom_torsion_site_symmetry_4
_geom_torsion_publ_flag
Si1 O1 C3 C2 72.6(2) . . . . ?
Si1 O1 C3 C4 -164.09(14) . . . . ?
Si1 C26 C27 C28 -174.70(17) . . . . ?
Si1 C26 C31 C30 172.33(18) . . . . ?
Si1 C32 C33 C34 179.56(17) . . . . ?
Si1 C32 C37 C36 179.94(18) . . . . ?
O1 Si1 C22 C23 68.3(2) . . . . ?
O1 Si1 C22 C24 -171.73(18) . . . . ?
O1 Si1 C22 C25 -49.8(2) . . . . ?
O1 Si1 C26 C27 -5.56(19) . . . . ?
O1 Si1 C26 C31 -178.98(16) . . . . ?
O1 Si1 C32 C33 -106.52(17) . . . . ?
O1 Si1 C32 C37 72.61(19) . . . . ?
O1 C3 C4 C5 -172.38(15) . . . . ?
O1 C3 C4 C14 61.26(19) . . . . ?
O3 C7 C8 C9 133.70(15) . . . . ?
O3 C7 C8 C10 -102.74(17) . . . . ?
O3 C7 C12 O4 -72.9(2) . . . . ?
O3 C7 C12 C11 105.1(2) . . . . ?
C1 C2 C3 O1 169.79(16) . . . . ?
C1 C2 C3 C4 50.6(2) . . . . ?
C2 C1 C9 O2 -63.63(19) . . . . ?
C2 C1 C9 C5 59.53(19) . . . . ?
C2 C1 C9 C8 174.26(16) . . . . ?
C2 C3 C4 C5 -50.6(2) . . . . ?
C2 C3 C4 C14 -176.98(16) . . . . ?
C3 C4 C5 C6 175.29(16) . . . . ?
C3 C4 C5 C9 57.38(19) . . . . ?
C3 C4 C14 C15 -126.1(2) . . . . ?
C3 C4 C14 C16 53.9(2) . . . . ?
C4 C5 C6 C7 -161.07(15) . . . . ?
C4 C5 C6 C17 72.7(2) . . . . ?
C4 C5 C9 O2 60.7(2) . . . . ?
C4 C5 C9 C1 -63.22(19) . . . . ?
C4 C5 C9 C8 172.57(15) . . . . ?
C5 C4 C14 C15 109.9(2) . . . . ?
C5 C4 C14 C16 -70.1(2) . . . . ?
C5 C6 C7 O3 -103.03(17) . . . . ?
C5 C6 C7 C8 17.07(19) . . . . ?
C5 C6 C7 C12 131.66(18) . . . . ?
C5 C6 C17 C18 49.7(3) . . . . ?
C5 C6 C17 C19 -132.7(2) . . . . ?
C6 C5 C9 O2 -65.48(18) . . . . ?
C6 C5 C9 C1 170.63(15) . . . . ?
C6 C5 C9 C8 46.42(17) . . . . ?
C6 C7 C8 C9 11.15(19) . . . . ?
C6 C7 C8 C10 134.72(16) . . . . ?
C6 C7 C12 O4 54.5(2) . . . . ?
C6 C7 C12 C11 -127.48(19) . . . . ?
C7 C6 C17 C18 -70.5(3) . . . . ?
C7 C6 C17 C19 107.1(2) . . . . ?
C7 C8 C9 O2 80.99(17) . . . . ?
C7 C8 C9 C1 -153.53(16) . . . . ?
C7 C8 C9 C5 -34.91(18) . . . . ?
C7 C8 C10 C11 -11.5(2) . . . . ?
C8 C7 C12 O4 171.12(16) . . . . ?
C8 C7 C12 C11 -10.8(2) . . . . ?
C8 C10 C11 C12 5.3(2) . . . . ?
C8 C10 C11 C20 -176.94(19) . . . . ?
C9 C1 C2 C3 -54.4(2) . . . . ?
C9 C5 C6 C7 -38.79(17) . . . . ?
C9 C5 C6 C17 -165.04(17) . . . . ?
C9 C8 C10 C11 104.0(2) . . . . ?
C10 C8 C9 O2 -34.8(2) . . . . ?
C10 C8 C9 C1 90.7(2) . . . . ?
C10 C8 C9 C5 -150.72(17) . . . . ?
C10 C11 C12 O4 -178.9(2) . . . . ?
C10 C11 C12 C7 3.6(2) . . . . ?
C12 C7 C8 C9 -110.45(16) . . . . ?
C12 C7 C8 C10 13.11(19) . . . . ?
C13 C1 C2 C3 179.61(17) . . . . ?
C13 C1 C9 O2 60.4(2) . . . . ?
C13 C1 C9 C5 -176.41(17) . . . . ?
C13 C1 C9 C8 -61.7(2) . . . . ?
C14 C4 C5 C6 -59.6(2) . . . . ?
C14 C4 C5 C9 -177.55(15) . . . . ?
C17 C6 C7 O3 25.6(2) . . . . ?
C17 C6 C7 C8 145.68(18) . . . . ?
C17 C6 C7 C12 -99.7(2) . . . . ?
C20 C11 C12 O4 3.8(4) . . . . ?
C20 C11 C12 C7 -173.7(2) . . . . ?
C21 O4 C12 C7 177.83(19) . . . . ?
C21 O4 C12 C11 0.4(4) . . . . ?
C22 Si1 O1 C3 140.68(18) . . . . ?
C22 Si1 C26 C27 108.33(18) . . . . ?
C22 Si1 C26 C31 -65.08(19) . . . . ?
C22 Si1 C32 C33 134.70(17) . . . . ?
C22 Si1 C32 C37 -46.2(2) . . . . ?
C26 Si1 O1 C3 -104.18(18) . . . . ?
C26 Si1 C22 C23 -48.2(2) . . . . ?
C26 Si1 C22 C24 71.8(2) . . . . ?
C26 Si1 C22 C25 -166.32(18) . . . . ?
C26 Si1 C32 C33 14.79(19) . . . . ?
C26 Si1 C32 C37 -166.09(17) . . . . ?
C26 C27 C28 C29 2.1(3) . . . . ?
C27 C26 C31 C30 -1.3(3) . . . . ?
C27 C28 C29 C30 -0.9(4) . . . . ?
C28 C29 C30 C31 -1.4(4) . . . . ?
C29 C30 C31 C26 2.5(4) . . . . ?
C31 C26 C27 C28 -1.0(3) . . . . ?
C32 Si1 O1 C3 17.3(2) . . . . ?
C32 Si1 C22 C23 -169.5(2) . . . . ?
C32 Si1 C22 C24 -49.5(2) . . . . ?
C32 Si1 C22 C25 72.5(2) . . . . ?
C32 Si1 C26 C27 -128.19(17) . . . . ?
C32 Si1 C26 C31 58.39(19) . . . . ?
C32 C33 C34 C35 0.3(3) . . . . ?
C33 C32 C37 C36 -0.9(3) . . . . ?
C33 C34 C35 C36 -0.5(3) . . . . ?
C34 C35 C36 C37 0.0(4) . . . . ?
C35 C36 C37 C32 0.7(4) . . . . ?
C37 C32 C33 C34 0.4(3) . . . . ?
